data_2204635
loop_
_publ_author_name
'K. R. Krishnapriya'
'N. Sampath'
'S. Aravindhan'
'M. N. Ponnuswamy'
'M. Kandaswamy'

_publ_section_title 2,4-Bis(pyridine-2-carbonyl)-1-(2-pyridyl)-3,5-di-<i>p</i>-tolylcyclohex-1-ol
_journal_issue 12
_journal_name_full 'Acta Crystallographica Section E'
_journal_page_first o2353
_journal_page_last o2355
_journal_paper_doi 10.1107/S1600536804028648
_journal_volume 60
_journal_year 2004
_chemical_formula_iupac 'C37 H33 N3 O3'
_chemical_formula_moiety 'C37 H33 N3 O3'
_chemical_formula_sum 'C37 H33 N3 O3'
_chemical_formula_weight 567.66
_chemical_name_systematic
;
2,4-Bis(pyridine-2-carbonyl)-1-(2-pyridyl)-3,5-bis(4-tolyl)cyclohex-1-ol
;
_space_group_IT_number 14
_symmetry_cell_setting monoclinic
_symmetry_space_group_name_Hall '-P 2yn'
_symmetry_space_group_name_H-M 'P 1 21/n 1'
_atom_sites_solution_hydrogens geom
_atom_sites_solution_primary direct
_atom_sites_solution_secondary difmap
_audit_creation_method SHELXL-97
_cell_angle_alpha 90.00
_cell_angle_beta 98.91(5)
_cell_angle_gamma 90.00
_cell_formula_units_Z 4
_cell_length_a 8.534(7)
_cell_length_b 34.067(10)
_cell_length_c 10.458(5)
_cell_measurement_reflns_used 25
_cell_measurement_temperature 293(2)
_cell_measurement_theta_max 24.97
_cell_measurement_theta_min 2.06
_cell_volume 3004(3)
_computing_cell_refinement 'CAD-4 Software'
_computing_data_collection 'CAD-4 Software (Enraf-Nonius, 1989)'
_computing_data_reduction 'XCAD4 (Harms & Wocadlo, 1995)'
_computing_molecular_graphics
;
ZORTEP (Zsolnai, 1998) and PLATON (Spek,1999)
;
_computing_publication_material 'SHELXL97 AND PARST (Nardelli, 1995)'
_computing_structure_refinement 'SHELXL97 (Sheldrick, 1997)'
_computing_structure_solution 'SHELXS97 (Sheldrick, 1997)'
_diffrn_ambient_temperature 293(2)
_diffrn_measured_fraction_theta_full 0.981
_diffrn_measured_fraction_theta_max 0.981
_diffrn_measurement_device_type 'Enraf-Nonius CAD-4'
_diffrn_measurement_method \w
_diffrn_radiation_monochromator graphite
_diffrn_radiation_source 'fine-focus sealed tube'
_diffrn_radiation_type MoK\a
_diffrn_radiation_wavelength 0.71073
_diffrn_reflns_av_R_equivalents 0.0172
_diffrn_reflns_av_sigmaI/netI 0.1110
_diffrn_reflns_limit_h_max 10
_diffrn_reflns_limit_h_min 0
_diffrn_reflns_limit_k_max 40
_diffrn_reflns_limit_k_min 0
_diffrn_reflns_limit_l_max 12
_diffrn_reflns_limit_l_min -12
_diffrn_reflns_number 5638
_diffrn_reflns_theta_full 24.97
_diffrn_reflns_theta_max 24.97
_diffrn_reflns_theta_min 2.06
_diffrn_standards_decay_% 0
_diffrn_standards_interval_count 100
_diffrn_standards_interval_time 3600
_diffrn_standards_number 3
_exptl_absorpt_coefficient_mu 0.080
_exptl_absorpt_correction_type none
_exptl_crystal_colour colourless
_exptl_crystal_density_diffrn 1.255
_exptl_crystal_density_method 'not measured'
_exptl_crystal_description Needle
_exptl_crystal_F_000 1200
_exptl_crystal_size_max 0.41
_exptl_crystal_size_mid 0.15
_exptl_crystal_size_min 0.12
_refine_diff_density_max 0.227
_refine_diff_density_min -0.240
_refine_ls_extinction_method none
_refine_ls_goodness_of_fit_ref 0.944
_refine_ls_hydrogen_treatment constr
_refine_ls_matrix_type full
_refine_ls_number_parameters 391
_refine_ls_number_reflns 5267
_refine_ls_number_restraints 0
_refine_ls_restrained_S_all 0.944
_refine_ls_R_factor_all 0.1744
_refine_ls_R_factor_gt 0.0590
_refine_ls_shift/su_max 0.001
_refine_ls_shift/su_mean 0.000
_refine_ls_structure_factor_coef Fsqd
_refine_ls_weighting_details 'w = 1/[\s^2^(Fo^2^)+(0.1021P)^2^] where P = (Fo^2^+2Fc^2^)/3'
_refine_ls_weighting_scheme calc
_refine_ls_wR_factor_gt 0.1579
_refine_ls_wR_factor_ref 0.1982
_reflns_number_gt 2164
_reflns_number_total 5267
_reflns_threshold_expression I>2\s(I)
_cod_data_source_file ci6471.cif
_cod_data_source_block I
_cod_original_sg_symbol_H-M 'P 21/n'
_cod_database_code 2204635
_cod_database_fobs_code 2204635

loop_
_symmetry_equiv_pos_as_xyz
'x, y, z'
'-x+1/2, y+1/2, -z+1/2'
'-x, -y, -z'
'x-1/2, -y-1/2, z-1/2'

loop_
_atom_site_label
_atom_site_fract_x
_atom_site_fract_y
_atom_site_fract_z
_atom_site_U_iso_or_equiv
_atom_site_adp_type
_atom_site_calc_flag
_atom_site_refinement_flags
_atom_site_occupancy
_atom_site_type_symbol
C1 0.4822(5) 0.21750(12) 0.4025(4) 0.0492(11) Uani d . 1 C
C2 0.6172(6) 0.23720(13) 0.4590(5) 0.0698(14) Uani d . 1 C
H2 0.6965 0.2240 0.5134 0.084 Uiso calc R 1 H
C3 0.6327(7) 0.27610(16) 0.4340(6) 0.0821(16) Uani d . 1 C
H3 0.7221 0.2896 0.4733 0.099 Uiso calc R 1 H
C4 0.5198(7) 0.29541(15) 0.3529(5) 0.0791(16) Uani d . 1 C
H4 0.5292 0.3219 0.3346 0.095 Uiso calc R 1 H
C5 0.3908(7) 0.27384(16) 0.2988(5) 0.0795(16) Uani d . 1 C
H5 0.3124 0.2867 0.2424 0.095 Uiso calc R 1 H
C6 0.2892(5) 0.23748(12) 0.6265(4) 0.0476(11) Uani d . 1 C
C7 0.1873(6) 0.26747(14) 0.5817(5) 0.0726(15) Uani d . 1 C
H7 0.0944 0.2623 0.5251 0.087 Uiso calc R 1 H
C8 0.2246(7) 0.30478(15) 0.6215(6) 0.0846(17) Uani d . 1 C
H8 0.1590 0.3255 0.5893 0.101 Uiso calc R 1 H
C9 0.3579(6) 0.31199(15) 0.7084(5) 0.0763(15) Uani d . 1 C
H9 0.3853 0.3373 0.7364 0.092 Uiso calc R 1 H
C10 0.4492(6) 0.28062(14) 0.7527(5) 0.0700(14) Uani d . 1 C
H10 0.5385 0.2852 0.8139 0.084 Uiso calc R 1 H
C11 0.2589(5) 0.19623(12) 0.5791(4) 0.0467(11) Uani d . 1 C
C12 0.3174(4) 0.12180(11) 0.7311(4) 0.0415(10) Uani d . 1 C
C13 0.3885(5) 0.14054(12) 0.8430(4) 0.0483(11) Uani d . 1 C
H13 0.4653 0.1595 0.8373 0.058 Uiso calc R 1 H
C14 0.3488(5) 0.13182(12) 0.9611(4) 0.0499(11) Uani d . 1 C
H14 0.3999 0.1449 1.0339 0.060 Uiso calc R 1 H
C15 0.2352(5) 0.10417(12) 0.9757(4) 0.0505(11) Uani d . 1 C
C16 0.1614(5) 0.08567(13) 0.8642(4) 0.0563(12) Uani d . 1 C
H16 0.0832 0.0670 0.8700 0.068 Uiso calc R 1 H
C17 0.2024(5) 0.09457(11) 0.7450(4) 0.0464(11) Uani d . 1 C
H17 0.1508 0.0817 0.6719 0.056 Uiso calc R 1 H
C18 0.6688(5) 0.07569(13) 0.8010(4) 0.0484(11) Uani d . 1 C
C19 0.7513(6) 0.08613(17) 0.9208(4) 0.0720(15) Uani d . 1 C
H19 0.7953 0.1110 0.9351 0.086 Uiso calc R 1 H
C20 0.7664(6) 0.05809(19) 1.0197(5) 0.0818(17) Uani d . 1 C
H20 0.8206 0.0641 1.1015 0.098 Uiso calc R 1 H
C21 0.7022(6) 0.02253(19) 0.9952(5) 0.0814(17) Uani d . 1 C
H21 0.7108 0.0035 1.0597 0.098 Uiso calc R 1 H
C22 0.6225(6) 0.01454(16) 0.8721(5) 0.0755(15) Uani d . 1 C
H22 0.5813 -0.0105 0.8557 0.091 Uiso calc R 1 H
C23 0.6456(5) 0.10604(13) 0.6943(4) 0.0465(11) Uani d . 1 C
C24 0.6938(5) 0.07932(12) 0.4218(4) 0.0428(10) Uani d . 1 C
C25 0.6623(6) 0.04002(12) 0.3846(4) 0.0531(11) Uani d . 1 C
H25 0.5603 0.0301 0.3822 0.064 Uiso calc R 1 H
C26 0.7792(5) 0.01594(13) 0.3515(4) 0.0529(12) Uani d . 1 C
H26 0.7543 -0.0098 0.3268 0.063 Uiso calc R 1 H
C27 0.9327(5) 0.02920(12) 0.3542(4) 0.0481(11) Uani d . 1 C
C28 0.9656(5) 0.06725(13) 0.3945(4) 0.0541(11) Uani d . 1 C
H28 1.0687 0.0766 0.3991 0.065 Uiso calc R 1 H
C29 0.8501(5) 0.09183(13) 0.4280(4) 0.0554(12) Uani d . 1 C
H29 0.8771 0.1173 0.4554 0.067 Uiso calc R 1 H
C30 0.4466(5) 0.17503(12) 0.4307(4) 0.0472(11) Uani d . 1 C
C31 0.4012(4) 0.17057(11) 0.5692(4) 0.0426(10) Uani d . 1 C
H31 0.4904 0.1799 0.6323 0.051 Uiso calc R 1 H
C32 0.3691(5) 0.12783(11) 0.5998(4) 0.0419(10) Uani d . 1 C
H32 0.2796 0.1195 0.5352 0.050 Uiso calc R 1 H
C33 0.5111(4) 0.10018(11) 0.5821(4) 0.0434(10) Uani d . 1 C
H33 0.4739 0.0731 0.5867 0.052 Uiso calc R 1 H
C34 0.5589(5) 0.10579(11) 0.4481(4) 0.0468(11) Uani d . 1 C
H34 0.4663 0.0980 0.3857 0.056 Uiso calc R 1 H
C35 0.5908(5) 0.14893(11) 0.4184(4) 0.0504(11) Uani d . 1 C
H35A 0.6156 0.1510 0.3313 0.060 Uiso calc R 1 H
H35B 0.6819 0.1582 0.4779 0.060 Uiso calc R 1 H
C36 1.0605(5) 0.00296(14) 0.3130(4) 0.0634(13) Uani d . 1 C
H36A 1.1625 0.0150 0.3376 0.095 Uiso calc R 1 H
H36B 1.0407 -0.0005 0.2208 0.095 Uiso calc R 1 H
H36C 1.0590 -0.0221 0.3545 0.095 Uiso calc R 1 H
C37 0.1912(7) 0.09452(15) 1.1070(4) 0.0798(16) Uani d . 1 C
H37A 0.1179 0.0730 1.0986 0.120 Uiso calc R 1 H
H37B 0.1428 0.1170 1.1400 0.120 Uiso calc R 1 H
H37C 0.2850 0.0875 1.1655 0.120 Uiso calc R 1 H
N1 0.6013(4) 0.04052(10) 0.7760(3) 0.0542(10) Uani d . 1 N
N2 0.4189(4) 0.24311(10) 0.7136(4) 0.0572(10) Uani d . 1 N
N3 0.3696(5) 0.23597(12) 0.3211(4) 0.0665(11) Uani d . 1 N
O1 0.1228(3) 0.18503(9) 0.5455(3) 0.0620(9) Uani d . 1 O
O2 0.7330(4) 0.13426(9) 0.7024(3) 0.0629(9) Uani d . 1 O
O3 0.3189(4) 0.16142(8) 0.3374(3) 0.0603(9) Uani d . 1 O
H3A 0.2646 0.1801 0.3079 0.072 Uiso calc R 1 H

loop_
_atom_site_aniso_label
_atom_site_aniso_U_11
_atom_site_aniso_U_22
_atom_site_aniso_U_33
_atom_site_aniso_U_12
_atom_site_aniso_U_13
_atom_site_aniso_U_23
C1 0.062(3) 0.041(2) 0.044(3) 0.007(2) 0.009(2) 0.007(2)
C2 0.068(3) 0.051(3) 0.084(4) -0.015(3) -0.007(3) 0.022(3)
C3 0.091(4) 0.066(4) 0.090(4) -0.014(3) 0.016(3) 0.009(3)
C4 0.110(5) 0.048(3) 0.083(4) -0.001(3) 0.028(4) 0.015(3)
C5 0.097(4) 0.057(4) 0.080(4) 0.022(3) 0.001(3) 0.022(3)
C6 0.045(3) 0.047(3) 0.049(3) 0.005(2) 0.002(2) -0.002(2)
C7 0.071(3) 0.058(3) 0.082(4) 0.027(3) -0.008(3) -0.017(3)
C8 0.096(4) 0.057(4) 0.098(4) 0.035(3) 0.009(4) -0.008(3)
C9 0.080(4) 0.059(3) 0.093(4) 0.006(3) 0.024(3) -0.024(3)
C10 0.071(4) 0.050(3) 0.087(4) -0.013(3) 0.008(3) -0.018(3)
C11 0.044(3) 0.056(3) 0.037(2) 0.002(2) -0.001(2) 0.005(2)
C12 0.041(2) 0.039(2) 0.042(2) 0.005(2) -0.0021(19) -0.0003(19)
C13 0.048(3) 0.047(3) 0.049(3) -0.008(2) 0.006(2) -0.009(2)
C14 0.058(3) 0.047(3) 0.042(3) -0.005(2) -0.001(2) -0.010(2)
C15 0.059(3) 0.047(3) 0.046(3) 0.000(2) 0.010(2) -0.001(2)
C16 0.068(3) 0.051(3) 0.050(3) -0.019(2) 0.008(2) -0.003(2)
C17 0.056(3) 0.035(2) 0.047(3) -0.011(2) 0.004(2) -0.0062(19)
C18 0.042(3) 0.059(3) 0.044(3) 0.007(2) 0.006(2) 0.002(2)
C19 0.069(3) 0.098(4) 0.043(3) -0.007(3) -0.010(2) 0.012(3)
C20 0.074(4) 0.115(5) 0.051(3) 0.000(4) -0.009(3) 0.023(3)
C21 0.072(4) 0.101(5) 0.070(4) 0.012(3) 0.006(3) 0.028(3)
C22 0.073(4) 0.083(4) 0.069(4) -0.001(3) 0.004(3) 0.029(3)
C23 0.052(3) 0.048(3) 0.040(2) 0.007(2) 0.006(2) 0.001(2)
C24 0.051(3) 0.040(2) 0.037(2) 0.003(2) 0.0056(19) 0.0031(18)
C25 0.061(3) 0.045(3) 0.053(3) -0.003(2) 0.009(2) -0.005(2)
C26 0.067(3) 0.042(3) 0.048(3) 0.006(2) 0.005(2) -0.005(2)
C27 0.057(3) 0.045(3) 0.041(3) 0.007(2) 0.006(2) 0.003(2)
C28 0.053(3) 0.057(3) 0.050(3) -0.003(2) 0.000(2) -0.002(2)
C29 0.063(3) 0.050(3) 0.052(3) 0.001(2) 0.003(2) -0.002(2)
C30 0.050(3) 0.046(2) 0.042(2) -0.002(2) -0.006(2) 0.0029(19)
C31 0.039(2) 0.041(2) 0.045(2) -0.0015(19) -0.0015(19) -0.0003(18)
C32 0.044(2) 0.036(2) 0.042(2) -0.0061(19) -0.0036(19) -0.0020(18)
C33 0.047(2) 0.043(2) 0.037(2) -0.001(2) -0.0032(19) 0.0007(18)
C34 0.056(3) 0.043(2) 0.038(2) -0.004(2) 0.000(2) 0.0024(18)
C35 0.060(3) 0.048(3) 0.044(3) 0.002(2) 0.012(2) 0.006(2)
C36 0.072(3) 0.063(3) 0.056(3) 0.009(3) 0.013(2) 0.002(2)
C37 0.116(4) 0.072(4) 0.052(3) -0.018(3) 0.014(3) -0.005(3)
N1 0.060(2) 0.047(2) 0.055(2) 0.0059(19) 0.0064(19) 0.0105(19)
N2 0.055(2) 0.043(2) 0.070(3) -0.0028(18) -0.002(2) -0.0049(19)
N3 0.082(3) 0.053(3) 0.061(3) 0.015(2) -0.001(2) 0.009(2)
O1 0.0429(18) 0.068(2) 0.070(2) -0.0055(16) -0.0043(15) 0.0020(17)
O2 0.063(2) 0.054(2) 0.065(2) -0.0134(17) -0.0082(16) 0.0029(16)
O3 0.072(2) 0.0531(19) 0.0483(18) 0.0029(16) -0.0135(16) 0.0008(15)

loop_
_atom_type_symbol
_atom_type_description
_atom_type_scat_dispersion_real
_atom_type_scat_dispersion_imag
_atom_type_scat_source
C C 0.0033 0.0016 'International Tables Vol C Tables 4.2.6.8 and 6.1.1.4'
H H 0.0000 0.0000 'International Tables Vol C Tables 4.2.6.8 and 6.1.1.4'
N N 0.0061 0.0033 'International Tables Vol C Tables 4.2.6.8 and 6.1.1.4'
O O 0.0106 0.0060 'International Tables Vol C Tables 4.2.6.8 and 6.1.1.4'

loop_
_geom_angle_atom_site_label_1
_geom_angle_atom_site_label_2
_geom_angle_atom_site_label_3
_geom_angle
_geom_angle_publ_flag
N3 C1 C2 120.8(4) ?
N3 C1 C30 115.3(4) y
C2 C1 C30 123.9(4) y
C3 C2 C1 119.3(5) ?
C3 C2 H2 120.4 ?
C1 C2 H2 120.4 ?
C4 C3 C2 120.9(5) ?
C4 C3 H3 119.6 ?
C2 C3 H3 119.6 ?
C3 C4 C5 116.5(5) ?
C3 C4 H4 121.7 ?
C5 C4 H4 121.7 ?
N3 C5 C4 124.8(5) y
N3 C5 H5 117.6 ?
C4 C5 H5 117.6 ?
N2 C6 C7 122.6(4) y
N2 C6 C11 116.3(4) y
C7 C6 C11 121.1(4) ?
C8 C7 C6 119.0(5) ?
C8 C7 H7 120.5 ?
C6 C7 H7 120.5 ?
C7 C8 C9 120.2(5) ?
C7 C8 H8 119.9 ?
C9 C8 H8 119.9 ?
C10 C9 C8 117.4(5) ?
C10 C9 H9 121.3 ?
C8 C9 H9 121.3 ?
N2 C10 C9 124.5(5) y
N2 C10 H10 117.8 ?
C9 C10 H10 117.8 ?
O1 C11 C6 119.7(4) ?
O1 C11 C31 122.5(4) y
C6 C11 C31 117.7(4) y
C17 C12 C13 116.6(4) y
C17 C12 C32 119.9(3) ?
C13 C12 C32 123.3(4) y
C14 C13 C12 121.8(4) ?
C14 C13 H13 119.1 ?
C12 C13 H13 119.1 ?
C13 C14 C15 121.8(4) ?
C13 C14 H14 119.1 ?
C15 C14 H14 119.1 ?
C14 C15 C16 117.0(4) ?
C14 C15 C37 121.8(4) ?
C16 C15 C37 121.2(4) ?
C17 C16 C15 120.9(4) ?
C17 C16 H16 119.6 ?
C15 C16 H16 119.6 ?
C12 C17 C16 122.0(4) ?
C12 C17 H17 119.0 ?
C16 C17 H17 119.0 ?
N1 C18 C19 123.4(4) y
N1 C18 C23 117.7(4) y
C19 C18 C23 118.9(4) ?
C18 C19 C20 118.0(5) ?
C18 C19 H19 121.0 ?
C20 C19 H19 121.0 ?
C21 C20 C19 119.3(5) ?
C21 C20 H20 120.4 ?
C19 C20 H20 120.4 ?
C20 C21 C22 118.9(5) ?
C20 C21 H21 120.6 ?
C22 C21 H21 120.6 ?
N1 C22 C21 124.1(5) y
N1 C22 H22 117.9 ?
C21 C22 H22 117.9 ?
O2 C23 C18 118.8(4) ?
O2 C23 C33 122.7(4) y
C18 C23 C33 118.4(4) y
C29 C24 C25 116.4(4) y
C29 C24 C34 123.8(4) y
C25 C24 C34 119.7(4) ?
C26 C25 C24 121.4(4) ?
C26 C25 H25 119.3 ?
C24 C25 H25 119.3 ?
C25 C26 C27 121.5(4) ?
C25 C26 H26 119.3 ?
C27 C26 H26 119.3 ?
C28 C27 C26 117.5(4) ?
C28 C27 C36 121.2(4) ?
C26 C27 C36 121.4(4) ?
C27 C28 C29 121.9(4) ?
C27 C28 H28 119.0 ?
C29 C28 H28 119.0 ?
C28 C29 C24 121.3(4) ?
C28 C29 H29 119.3 ?
C24 C29 H29 119.3 ?
O3 C30 C1 109.4(3) ?
O3 C30 C35 107.0(3) ?
C1 C30 C35 110.3(3) ?
O3 C30 C31 109.3(3) ?
C1 C30 C31 111.0(3) ?
C35 C30 C31 109.7(3) ?
C11 C31 C32 111.4(3) ?
C11 C31 C30 108.9(3) ?
C32 C31 C30 111.4(3) ?
C11 C31 H31 108.3 ?
C32 C31 H31 108.3 ?
C30 C31 H31 108.3 ?
C12 C32 C31 113.9(3) ?
C12 C32 C33 111.3(3) ?
C31 C32 C33 112.4(3) ?
C12 C32 H32 106.2 ?
C31 C32 H32 106.2 ?
C33 C32 H32 106.2 ?
C23 C33 C34 114.4(3) ?
C23 C33 C32 109.6(3) ?
C34 C33 C32 110.7(3) ?
C23 C33 H33 107.3 ?
C34 C33 H33 107.3 ?
C32 C33 H33 107.3 ?
C24 C34 C33 114.1(3) ?
C24 C34 C35 111.6(3) ?
C33 C34 C35 112.7(3) ?
C24 C34 H34 105.9 ?
C33 C34 H34 105.9 ?
C35 C34 H34 105.9 ?
C34 C35 C30 111.5(3) ?
C34 C35 H35A 109.3 ?
C30 C35 H35A 109.3 ?
C34 C35 H35B 109.3 ?
C30 C35 H35B 109.3 ?
H35A C35 H35B 108.0 ?
C27 C36 H36A 109.5 ?
C27 C36 H36B 109.5 ?
H36A C36 H36B 109.5 ?
C27 C36 H36C 109.5 ?
H36A C36 H36C 109.5 ?
H36B C36 H36C 109.5 ?
C15 C37 H37A 109.5 ?
C15 C37 H37B 109.5 ?
H37A C37 H37B 109.5 ?
C15 C37 H37C 109.5 ?
H37A C37 H37C 109.5 ?
H37B C37 H37C 109.5 ?
C22 N1 C18 116.4(4) ?
C6 N2 C10 116.2(4) ?
C5 N3 C1 117.7(4) ?
C30 O3 H3A 109.5 ?

loop_
_geom_bond_atom_site_label_1
_geom_bond_atom_site_label_2
_geom_bond_distance
_geom_bond_publ_flag
C1 N3 1.338(5) y
C1 C2 1.384(6) ?
C1 C30 1.517(6) ?
C2 C3 1.361(6) ?
C2 H2 0.93 ?
C3 C4 1.352(7) ?
C3 H3 0.93 ?
C4 C5 1.370(7) ?
C4 H4 0.93 ?
C5 N3 1.328(6) y
C5 H5 0.93 ?
C6 N2 1.334(5) y
C6 C7 1.376(6) ?
C6 C11 1.499(6) y
C7 C8 1.360(7) ?
C7 H7 0.93 ?
C8 C9 1.364(7) ?
C8 H8 0.93 ?
C9 C10 1.361(7) ?
C9 H9 0.93 ?
C10 N2 1.354(5) ?
C10 H10 0.93 ?
C11 O1 1.221(5) y
C11 C31 1.513(6) ?
C12 C17 1.374(5) ?
C12 C13 1.388(5) ?
C12 C32 1.520(5) ?
C13 C14 1.363(5) ?
C13 H13 0.93 ?
C14 C15 1.377(5) ?
C14 H14 0.93 ?
C15 C16 1.387(6) ?
C15 C37 1.515(6) ?
C16 C17 1.380(6) ?
C16 H16 0.93 ?
C17 H17 0.93 ?
C18 N1 1.338(5) y
C18 C19 1.385(6) ?
C18 C23 1.512(5) ?
C19 C20 1.398(7) ?
C19 H19 0.93 ?
C20 C21 1.338(7) ?
C20 H20 0.93 ?
C21 C22 1.386(7) ?
C21 H21 0.93 ?
C22 N1 1.331(5) y
C22 H22 0.93 ?
C23 O2 1.211(5) y
C23 C33 1.522(5) ?
C24 C29 1.392(5) ?
C24 C25 1.409(5) ?
C24 C34 1.521(5) ?
C25 C26 1.377(6) ?
C25 H25 0.93 ?
C26 C27 1.382(6) ?
C26 H26 0.93 ?
C27 C28 1.378(6) ?
C27 C36 1.523(6) ?
C28 C29 1.380(6) ?
C28 H28 0.93 ?
C29 H29 0.93 ?
C30 O3 1.423(4) y
C30 C35 1.540(5) ?
C30 C31 1.564(5) ?
C31 C32 1.525(5) ?
C31 H31 0.98 ?
C32 C33 1.568(5) ?
C32 H32 0.98 ?
C33 C34 1.531(5) ?
C33 H33 0.98 ?
C34 C35 1.535(5) ?
C34 H34 0.98 ?
C35 H35A 0.97 ?
C35 H35B 0.97 ?
C36 H36A 0.96 ?
C36 H36B 0.96 ?
C36 H36C 0.96 ?
C37 H37A 0.96 ?
C37 H37B 0.96 ?
C37 H37C 0.96 ?
O3 H3A 0.82 ?

loop_
_geom_hbond_atom_site_label_D
_geom_hbond_atom_site_label_H
_geom_hbond_atom_site_label_A
_geom_hbond_site_symmetry_A
_geom_hbond_distance_DH
_geom_hbond_distance_HA
_geom_hbond_distance_DA
_geom_hbond_angle_DHA
O3 H3A N3 1_555 0.82 2.10 2.586(5) 118
C31 H31 N2 1_555 0.98 2.43 2.887(5) 108
C33 H33 N1 1_555 0.98 2.38 2.890(6) 112
C35 H35B O2 1_555 0.97 2.46 3.070(6) 121
C4 H4 Cg1 4_665 0.93 3.04 3.805(6) 141
C20 H20 Cg2 1_556 0.93 3.04 3.824(6) 143
C36 H36C Cg2 3_756 0.96 2.94 3.685(6) 135

loop_
_geom_torsion_atom_site_label_1
_geom_torsion_atom_site_label_2
_geom_torsion_atom_site_label_3
_geom_torsion_atom_site_label_4
_geom_torsion
_geom_torsion_publ_flag
N3 C1 C2 C3 1.9(7) ?
C30 C1 C2 C3 -175.4(5) ?
C1 C2 C3 C4 -1.4(8) ?
C2 C3 C4 C5 0.3(8) ?
C3 C4 C5 N3 0.3(8) ?
N2 C6 C7 C8 4.0(8) ?
C11 C6 C7 C8 -176.0(5) ?
C6 C7 C8 C9 -2.5(8) ?
C7 C8 C9 C10 -0.3(8) ?
C8 C9 C10 N2 1.9(8) ?
N2 C6 C11 O1 149.9(4) ?
C7 C6 C11 O1 -30.0(6) ?
N2 C6 C11 C31 -32.9(5) ?
C7 C6 C11 C31 147.2(4) ?
C17 C12 C13 C14 1.3(6) ?
C32 C12 C13 C14 -174.0(4) ?
C12 C13 C14 C15 -0.5(6) ?
C13 C14 C15 C16 -0.6(6) ?
C13 C14 C15 C37 180.0(4) ?
C14 C15 C16 C17 0.7(6) ?
C37 C15 C16 C17 -179.8(4) ?
C13 C12 C17 C16 -1.1(6) ?
C32 C12 C17 C16 174.3(4) ?
C15 C16 C17 C12 0.1(7) ?
N1 C18 C19 C20 1.1(7) ?
C23 C18 C19 C20 177.7(4) ?
C18 C19 C20 C21 0.3(8) ?
C19 C20 C21 C22 0.1(9) ?
C20 C21 C22 N1 -2.0(9) ?
N1 C18 C23 O2 -163.1(4) ?
C19 C18 C23 O2 20.1(6) ?
N1 C18 C23 C33 18.0(5) ?
C19 C18 C23 C33 -158.8(4) ?
C29 C24 C25 C26 -2.4(6) ?
C34 C24 C25 C26 175.6(4) ?
C24 C25 C26 C27 0.4(6) ?
C25 C26 C27 C28 1.6(6) ?
C25 C26 C27 C36 -177.8(4) ?
C26 C27 C28 C29 -1.6(6) ?
C36 C27 C28 C29 177.8(4) ?
C27 C28 C29 C24 -0.5(6) ?
C25 C24 C29 C28 2.4(6) ?
C34 C24 C29 C28 -175.4(4) ?
N3 C1 C30 O3 15.3(5) ?
C2 C1 C30 O3 -167.3(4) ?
N3 C1 C30 C35 132.7(4) ?
C2 C1 C30 C35 -49.9(6) ?
N3 C1 C30 C31 -105.5(4) ?
C2 C1 C30 C31 72.0(5) ?
O1 C11 C31 C32 -36.8(5) ?
C6 C11 C31 C32 146.0(3) ?
O1 C11 C31 C30 86.4(5) ?
C6 C11 C31 C30 -90.7(4) ?
O3 C30 C31 C11 -62.7(4) ?
C1 C30 C31 C11 58.1(4) ?
C35 C30 C31 C11 -179.7(3) ?
O3 C30 C31 C32 60.6(4) ?
C1 C30 C31 C32 -178.6(3) ?
C35 C30 C31 C32 -56.4(4) y
C17 C12 C32 C31 141.4(4) ?
C13 C12 C32 C31 -43.4(5) ?
C17 C12 C32 C33 -90.2(4) ?
C13 C12 C32 C33 84.9(4) ?
C11 C31 C32 C12 -55.7(4) ?
C30 C31 C32 C12 -177.5(3) ?
C11 C31 C32 C33 176.6(3) ?
C30 C31 C32 C33 54.7(4) y
O2 C23 C33 C34 48.6(5) ?
C18 C23 C33 C34 -132.6(4) ?
O2 C23 C33 C32 -76.3(5) ?
C18 C23 C33 C32 102.5(4) ?
C12 C32 C33 C23 -54.5(4) ?
C31 C32 C33 C23 74.7(4) ?
C12 C32 C33 C34 178.5(3) ?
C31 C32 C33 C34 -52.4(4) y
C29 C24 C34 C33 -102.0(4) ?
C25 C24 C34 C33 80.2(5) ?
C29 C24 C34 C35 27.2(5) ?
C25 C24 C34 C35 -150.6(4) ?
C23 C33 C34 C24 57.0(5) ?
C32 C33 C34 C24 -178.7(3) ?
C23 C33 C34 C35 -71.6(4) ?
C32 C33 C34 C35 52.7(4) y
C24 C34 C35 C30 173.8(3) ?
C33 C34 C35 C30 -56.4(4) y
O3 C30 C35 C34 -61.8(4) ?
C1 C30 C35 C34 179.3(3) ?
C31 C30 C35 C34 56.7(4) y
C21 C22 N1 C18 3.2(7) ?
C19 C18 N1 C22 -2.7(6) ?
C23 C18 N1 C22 -179.4(4) ?
C7 C6 N2 C10 -2.4(7) ?
C11 C6 N2 C10 177.6(4) ?
C9 C10 N2 C6 -0.6(7) ?
C4 C5 N3 C1 0.1(8) ?
C2 C1 N3 C5 -1.3(7) ?
C30 C1 N3 C5 176.3(4) ?
